data_2224092
loop_
_publ_author_name
'Zhang, Qi-Jun'
'Yin, Han-Dong'
'Wen, Li-Yuan'
'Wang, Da-Qi'

_publ_section_title Dichloridooctakis(2-chlorobenzyl)di-\m~2~-hydroxido-di-\m~3~-oxido-tetratin(IV)
_journal_coeditor_code XU2652
_journal_issue 11
_journal_name_full 'Acta Crystallographica Section E'
_journal_page_first m1494
_journal_paper_doi 10.1107/S1600536809045176
_journal_volume 65
_journal_year 2009
_chemical_formula_iupac '[Sn4 (C7 H6 Cl)8 Cl2 O2 (O H)2]'
_chemical_formula_moiety 'C56 H50 Cl10 O4 Sn4'
_chemical_formula_sum 'C56 H50 Cl10 O4 Sn4'
_chemical_formula_weight 1616.22
_chemical_name_systematic Dichloridooctakis(2-chlorobenzyl)di-\m~2~-hydroxido-di-\m~3~-oxido-tetratin(IV)
_space_group_IT_number 2
_symmetry_cell_setting triclinic
_symmetry_space_group_name_Hall '-P 1'
_symmetry_space_group_name_H-M 'P -1'
_atom_sites_solution_hydrogens geom
_atom_sites_solution_primary direct
_atom_sites_solution_secondary difmap
_audit_creation_method SHELXL-97
_cell_angle_alpha 74.656(2)
_cell_angle_beta 67.942(2)
_cell_angle_gamma 75.753(2)
_cell_formula_units_Z 1
_cell_length_a 10.986(2)
_cell_length_b 11.227(2)
_cell_length_c 13.573(3)
_cell_measurement_reflns_used 4036
_cell_measurement_temperature 298(2)
_cell_measurement_theta_max 27.416
_cell_measurement_theta_min 2.545
_cell_volume 1475.9(5)
_computing_cell_refinement 'SAINT (Siemens, 1996)'
_computing_data_collection 'SMART (Siemens, 1996)'
_computing_data_reduction 'SAINT (Siemens, 1996)'
_computing_molecular_graphics 'SHELXTL (Sheldrick, 2008)'
_computing_publication_material 'SHELXTL (Sheldrick, 2008)'
_computing_structure_refinement 'SHELXTL (Sheldrick, 2008)'
_computing_structure_solution 'SHELXTL (Sheldrick, 2008)'
_diffrn_ambient_temperature 298(2)
_diffrn_measured_fraction_theta_full 0.982
_diffrn_measured_fraction_theta_max 0.982
_diffrn_measurement_device_type 'Bruker SMART CCD area-detector'
_diffrn_measurement_method '\f and \w'
_diffrn_radiation_monochromator graphite
_diffrn_radiation_source 'fine-focus sealed tube'
_diffrn_radiation_type MoK\a
_diffrn_radiation_wavelength 0.71073
_diffrn_reflns_av_R_equivalents 0.0153
_diffrn_reflns_av_sigmaI/netI 0.0352
_diffrn_reflns_limit_h_max 13
_diffrn_reflns_limit_h_min -13
_diffrn_reflns_limit_k_max 13
_diffrn_reflns_limit_k_min -13
_diffrn_reflns_limit_l_max 10
_diffrn_reflns_limit_l_min -16
_diffrn_reflns_number 7669
_diffrn_reflns_theta_full 25.02
_diffrn_reflns_theta_max 25.02
_diffrn_reflns_theta_min 1.65
_diffrn_standards_number 0
_exptl_absorpt_coefficient_mu 2.170
_exptl_absorpt_correction_T_max 0.5345
_exptl_absorpt_correction_T_min 0.4486
_exptl_absorpt_correction_type multi-scan
_exptl_absorpt_process_details '(SADABS; Sheldrick, 1996)'
_exptl_crystal_colour colourless
_exptl_crystal_density_diffrn 1.818
_exptl_crystal_density_method 'not measured'
_exptl_crystal_description block
_exptl_crystal_F_000 788
_exptl_crystal_size_max 0.44
_exptl_crystal_size_mid 0.37
_exptl_crystal_size_min 0.33
_refine_diff_density_max 1.266
_refine_diff_density_min -0.568
_refine_ls_extinction_method none
_refine_ls_goodness_of_fit_ref 1.042
_refine_ls_hydrogen_treatment constr
_refine_ls_matrix_type full
_refine_ls_number_parameters 338
_refine_ls_number_reflns 5112
_refine_ls_number_restraints 0
_refine_ls_restrained_S_all 1.042
_refine_ls_R_factor_all 0.0507
_refine_ls_R_factor_gt 0.0291
_refine_ls_shift/su_max 0.001
_refine_ls_shift/su_mean 0.000
_refine_ls_structure_factor_coef Fsqd
_refine_ls_weighting_details 'calc w=1/[\s^2^(Fo^2^)+(0.0262P)^2^+2.2448P] where P=(Fo^2^+2Fc^2^)/3'
_refine_ls_weighting_scheme calc
_refine_ls_wR_factor_gt 0.0605
_refine_ls_wR_factor_ref 0.0741
_reflns_number_gt 3865
_reflns_number_total 5112
_reflns_threshold_expression I>2\s(I)
_cod_data_source_file xu2652.cif
_cod_data_source_block I
_cod_depositor_comments
;
The following automatic conversions were performed:
'_symmetry_cell_setting' value 'Triclinic' changed to 'triclinic'
according to '/home/saulius/struct/CIF-dictionaries/cif_core.dic'
dictionary named 'cif_core.dic' version 2.4.1 from 2010-06-29.

Automatic conversion script
Id: cif_fix_enum 1527 2010-12-29 10:47:43Z saulius 

The following automatic conversions were performed:

'_symmetry_cell_setting' value 'Triclinic' changed to 'triclinic'
according to /home/saulius/struct/CIF-dictionaries/cif_core.dic
dictionary named 'cif_core.dic' version 2.4.1 from 2010-06-29.

Automatic conversion script
Id: cif_fix_values 1715 2011-07-08 13:25:40Z adriana 
;
_cod_original_cell_volume 1475.9(6)
_cod_database_code 2224092
_cod_database_fobs_code 2224092

loop_
_symmetry_equiv_pos_as_xyz
'x, y, z'
'-x, -y, -z'

loop_
_atom_site_type_symbol
_atom_site_label
_atom_site_fract_x
_atom_site_fract_y
_atom_site_fract_z
_atom_site_U_iso_or_equiv
_atom_site_adp_type
_atom_site_calc_flag
_atom_site_refinement_flags
_atom_site_occupancy
_atom_site_disorder_assembly
_atom_site_disorder_group
Sn Sn1 0.59257(3) 0.37338(3) 0.44839(2) 0.03438(10) Uani d . 1 . .
Sn Sn2 0.49384(3) 0.58881(3) 0.25330(2) 0.03713(10) Uani d . 1 . .
Cl Cl1 0.35586(14) 0.79133(11) 0.28147(11) 0.0516(3) Uani d . 1 . .
Cl Cl2 0.6318(2) 0.0780(2) 0.34868(19) 0.0704(6) Uani d P 0.693(2) A 1
Cl Cl2' 0.2326(5) 0.3325(5) 0.5648(4) 0.0704(6) Uani d P 0.307(2) A 2
Cl Cl3 0.96390(18) 0.40745(16) 0.17259(15) 0.0897(6) Uani d . 1 . .
Cl Cl4 0.09931(19) 0.5877(2) 0.36984(14) 0.0927(6) Uani d . 1 . .
Cl Cl5 0.6057(2) 0.72167(16) -0.03870(14) 0.0908(6) Uani d . 1 . .
O O1 0.6121(3) 0.3933(3) 0.2815(2) 0.0444(8) Uani d . 1 . .
H H1 0.6408 0.3297 0.2503 0.053 Uiso d R 1 . .
O O2 0.4776(3) 0.5414(3) 0.4119(2) 0.0365(7) Uani d . 1 . .
C C1 0.4860(7) 0.2203(6) 0.5202(5) 0.077(2) Uani d . 1 . .
H H1A 0.5486 0.1446 0.5314 0.092 Uiso calc R 1 . .
H H1B 0.4238 0.2336 0.5908 0.092 Uiso calc R 1 . .
C C2 0.4103(7) 0.2003(5) 0.4555(5) 0.0597(16) Uani d . 1 A .
C C3 0.4702(6) 0.1302(5) 0.3739(5) 0.0646(17) Uani d . 1 . .
H H3A 0.5605 0.0982 0.3588 0.077 Uiso d PR 0.307(2) A .
C C4 0.4013(7) 0.1078(6) 0.3160(5) 0.0697(18) Uani d . 1 A .
H H4 0.4440 0.0592 0.2629 0.084 Uiso calc R 1 . .
C C5 0.2691(8) 0.1581(7) 0.3376(6) 0.078(2) Uani d . 1 . .
H H5 0.2210 0.1431 0.2998 0.093 Uiso calc R 1 A .
C C6 0.2087(7) 0.2301(6) 0.4146(6) 0.0775(19) Uani d . 1 A .
H H6 0.1197 0.2663 0.4277 0.093 Uiso calc R 1 . .
C C7 0.2776(8) 0.2497(6) 0.4731(5) 0.0724(18) Uani d . 1 . .
H H7A 0.2335 0.2980 0.5263 0.087 Uiso d PR 0.693(2) A .
C C8 0.8018(5) 0.3527(5) 0.4200(4) 0.0541(14) Uani d . 1 . .
H H8A 0.8337 0.4296 0.3766 0.065 Uiso calc R 1 . .
H H8B 0.8166 0.3377 0.4887 0.065 Uiso calc R 1 . .
C C9 0.8788(5) 0.2460(5) 0.3625(4) 0.0469(12) Uani d . 1 . .
C C10 0.9489(5) 0.2595(5) 0.2531(4) 0.0510(13) Uani d . 1 . .
C C11 1.0141(5) 0.1589(6) 0.2019(5) 0.0630(16) Uani d . 1 . .
H H11 1.0598 0.1719 0.1278 0.076 Uiso calc R 1 . .
C C12 1.0104(6) 0.0399(6) 0.2620(6) 0.080(2) Uani d . 1 . .
H H12 1.0524 -0.0287 0.2285 0.096 Uiso calc R 1 . .
C C13 0.9448(7) 0.0222(6) 0.3713(7) 0.086(2) Uani d . 1 . .
H H13 0.9450 -0.0587 0.4121 0.103 Uiso calc R 1 . .
C C14 0.8791(6) 0.1218(6) 0.4213(5) 0.0666(16) Uani d . 1 . .
H H14 0.8337 0.1074 0.4955 0.080 Uiso calc R 1 . .
C C15 0.3720(6) 0.5022(5) 0.2102(4) 0.0541(14) Uani d . 1 . .
H H15A 0.4308 0.4523 0.1568 0.065 Uiso calc R 1 . .
H H15B 0.3287 0.4446 0.2740 0.065 Uiso calc R 1 . .
C C16 0.2673(6) 0.5833(5) 0.1664(4) 0.0488(13) Uani d . 1 . .
C C17 0.1427(6) 0.6287(5) 0.2294(5) 0.0596(15) Uani d . 1 . .
C C18 0.0470(7) 0.7033(6) 0.1868(6) 0.0728(18) Uani d . 1 . .
H H18 -0.0357 0.7343 0.2323 0.087 Uiso calc R 1 . .
C C19 0.0748(7) 0.7312(6) 0.0775(6) 0.080(2) Uani d . 1 . .
H H19 0.0110 0.7812 0.0480 0.096 Uiso calc R 1 . .
C C20 0.1997(8) 0.6846(6) 0.0096(5) 0.0760(19) Uani d . 1 . .
H H20 0.2185 0.7022 -0.0650 0.091 Uiso calc R 1 . .
C C21 0.2924(6) 0.6141(5) 0.0526(5) 0.0632(16) Uani d . 1 . .
H H21 0.3754 0.5846 0.0065 0.076 Uiso calc R 1 . .
C C22 0.6829(5) 0.6492(5) 0.1629(4) 0.0546(14) Uani d . 1 . .
H H22A 0.7318 0.6346 0.2126 0.066 Uiso calc R 1 . .
H H22B 0.7322 0.5957 0.1103 0.066 Uiso calc R 1 . .
C C23 0.6833(5) 0.7819(4) 0.1041(4) 0.0445(12) Uani d . 1 . .
C C24 0.6538(5) 0.8249(5) 0.0094(4) 0.0491(13) Uani d . 1 . .
C C25 0.6586(6) 0.9448(5) -0.0481(4) 0.0566(14) Uani d . 1 . .
H H25 0.6375 0.9697 -0.1116 0.068 Uiso calc R 1 . .
C C26 0.6952(6) 1.0277(5) -0.0102(5) 0.0672(17) Uani d . 1 . .
H H26 0.7000 1.1093 -0.0487 0.081 Uiso calc R 1 . .
C C27 0.7244(7) 0.9914(6) 0.0830(5) 0.0712(18) Uani d . 1 . .
H H27 0.7487 1.0480 0.1085 0.085 Uiso calc R 1 . .
C C28 0.7178(6) 0.8692(6) 0.1404(5) 0.0666(16) Uani d . 1 . .
H H28 0.7370 0.8454 0.2047 0.080 Uiso calc R 1 . .

loop_
_atom_site_aniso_label
_atom_site_aniso_U_11
_atom_site_aniso_U_22
_atom_site_aniso_U_33
_atom_site_aniso_U_12
_atom_site_aniso_U_13
_atom_site_aniso_U_23
Sn1 0.0413(2) 0.02862(17) 0.03475(19) -0.00165(14) -0.01569(15) -0.00788(13)
Sn2 0.0458(2) 0.03431(18) 0.03224(19) -0.00562(15) -0.01628(15) -0.00401(14)
Cl1 0.0610(8) 0.0372(6) 0.0546(8) 0.0030(6) -0.0240(7) -0.0085(6)
Cl2 0.0727(14) 0.0590(12) 0.0858(15) -0.0032(10) -0.0315(12) -0.0237(10)
Cl2' 0.0727(14) 0.0590(12) 0.0858(15) -0.0032(10) -0.0315(12) -0.0237(10)
Cl3 0.0743(11) 0.0692(11) 0.0932(13) -0.0020(9) -0.0141(10) 0.0080(9)
Cl4 0.0917(13) 0.1304(16) 0.0571(10) -0.0280(12) -0.0216(9) -0.0155(10)
Cl5 0.1487(18) 0.0662(10) 0.0763(12) -0.0408(11) -0.0494(12) -0.0049(8)
O1 0.054(2) 0.0381(18) 0.0397(19) -0.0030(16) -0.0209(16) -0.0015(14)
O2 0.0440(19) 0.0304(16) 0.0341(17) 0.0006(14) -0.0169(15) -0.0051(13)
C1 0.137(6) 0.064(4) 0.056(4) -0.059(4) -0.052(4) 0.014(3)
C2 0.097(5) 0.048(3) 0.048(3) -0.043(3) -0.034(3) 0.011(3)
C3 0.081(5) 0.060(4) 0.067(4) -0.028(3) -0.041(4) 0.003(3)
C4 0.099(5) 0.068(4) 0.063(4) -0.032(4) -0.038(4) -0.013(3)
C5 0.093(6) 0.082(5) 0.084(5) -0.041(4) -0.051(4) -0.002(4)
C6 0.074(5) 0.074(4) 0.090(5) -0.029(4) -0.031(4) -0.003(4)
C7 0.101(6) 0.065(4) 0.061(4) -0.042(4) -0.027(4) 0.000(3)
C8 0.047(3) 0.063(4) 0.064(4) 0.000(3) -0.022(3) -0.033(3)
C9 0.035(3) 0.054(3) 0.055(3) -0.001(2) -0.019(2) -0.016(3)
C10 0.039(3) 0.058(3) 0.058(4) -0.003(3) -0.020(3) -0.013(3)
C11 0.045(3) 0.075(4) 0.068(4) 0.005(3) -0.015(3) -0.031(3)
C12 0.062(4) 0.068(4) 0.108(6) 0.004(3) -0.016(4) -0.044(4)
C13 0.069(5) 0.052(4) 0.112(6) -0.008(3) -0.016(4) 0.003(4)
C14 0.051(4) 0.064(4) 0.069(4) 0.004(3) -0.014(3) -0.007(3)
C15 0.065(4) 0.048(3) 0.060(4) -0.013(3) -0.029(3) -0.013(3)
C16 0.061(4) 0.045(3) 0.055(3) -0.013(3) -0.030(3) -0.014(2)
C17 0.063(4) 0.067(4) 0.057(4) -0.013(3) -0.026(3) -0.015(3)
C18 0.064(4) 0.079(4) 0.085(5) -0.005(3) -0.038(4) -0.020(4)
C19 0.082(5) 0.077(5) 0.095(6) -0.004(4) -0.057(5) -0.005(4)
C20 0.106(6) 0.083(5) 0.058(4) -0.030(4) -0.045(4) -0.005(3)
C21 0.066(4) 0.063(4) 0.074(4) -0.011(3) -0.030(3) -0.025(3)
C22 0.047(3) 0.046(3) 0.058(3) -0.004(2) -0.016(3) 0.005(3)
C23 0.033(3) 0.041(3) 0.048(3) -0.006(2) -0.006(2) -0.002(2)
C24 0.049(3) 0.044(3) 0.047(3) -0.008(2) -0.009(3) -0.006(2)
C25 0.064(4) 0.046(3) 0.048(3) -0.005(3) -0.013(3) -0.002(3)
C26 0.072(4) 0.039(3) 0.070(4) -0.002(3) -0.007(3) -0.007(3)
C27 0.089(5) 0.065(4) 0.062(4) -0.033(4) -0.011(4) -0.016(3)
C28 0.065(4) 0.076(4) 0.061(4) -0.020(3) -0.024(3) -0.005(3)

loop_
_atom_type_symbol
_atom_type_description
_atom_type_scat_dispersion_real
_atom_type_scat_dispersion_imag
_atom_type_scat_source
C C 0.0033 0.0016 'International Tables Vol C Tables 4.2.6.8 and 6.1.1.4'
H H 0.0000 0.0000 'International Tables Vol C Tables 4.2.6.8 and 6.1.1.4'
O O 0.0106 0.0060 'International Tables Vol C Tables 4.2.6.8 and 6.1.1.4'
Cl Cl 0.1484 0.1585 'International Tables Vol C Tables 4.2.6.8 and 6.1.1.4'
Sn Sn -0.6537 1.4246 'International Tables Vol C Tables 4.2.6.8 and 6.1.1.4'

loop_
_geom_angle_atom_site_label_1
_geom_angle_atom_site_label_2
_geom_angle_atom_site_label_3
_geom_angle_site_symmetry_1
_geom_angle_site_symmetry_3
_geom_angle
_geom_angle_publ_flag
O2 Sn1 C1 . . 114.2(2) .
O2 Sn1 O2 . 2_666 73.49(12) .
C1 Sn1 O2 . 2_666 97.25(19) .
O2 Sn1 C8 . . 123.37(17) .
C1 Sn1 C8 . . 122.4(3) .
O2 Sn1 C8 2_666 . 97.54(16) .
O2 Sn1 O1 . . 74.51(12) .
C1 Sn1 O1 . . 100.54(17) .
O2 Sn1 O1 2_666 . 147.55(11) .
C8 Sn1 O1 . . 95.50(17) .
O2 Sn2 C15 . . 114.44(17) .
O2 Sn2 C22 . . 108.14(17) .
C15 Sn2 C22 . . 131.7(2) .
O2 Sn2 O1 . . 72.21(11) .
C15 Sn2 O1 . . 85.91(16) .
C22 Sn2 O1 . . 86.30(16) .
O2 Sn2 Cl1 . . 90.33(9) .
C15 Sn2 Cl1 . . 102.16(15) .
C22 Sn2 Cl1 . . 99.22(15) .
O1 Sn2 Cl1 . . 162.53(9) .
C3 Cl2 H3A . . 3.0 ?
C7 Cl2' H7A . . 15.7 ?
Sn1 O1 Sn2 . . 100.13(13) ?
Sn1 O1 H1 . . 120.9 ?
Sn2 O1 H1 . . 137.0 ?
Sn2 O2 Sn1 . . 112.76(14) .
Sn2 O2 Sn1 . 2_666 139.33(14) .
Sn1 O2 Sn1 . 2_666 106.51(12) .
C2 C1 Sn1 . . 114.9(3) ?
C2 C1 H1A . . 108.5 ?
Sn1 C1 H1A . . 108.5 ?
C2 C1 H1B . . 108.5 ?
Sn1 C1 H1B . . 108.5 ?
H1A C1 H1B . . 107.5 ?
C7 C2 C3 . . 115.8(5) ?
C7 C2 C1 . . 122.3(6) ?
C3 C2 C1 . . 121.9(6) ?
C4 C3 C2 . . 122.6(6) ?
C4 C3 Cl2 . . 121.9(6) ?
C2 C3 Cl2 . . 115.4(5) ?
C4 C3 H3A . . 119.9 ?
C2 C3 H3A . . 117.5 ?
Cl2 C3 H3A . . 2.4 ?
C5 C4 C3 . . 119.1(6) ?
C5 C4 H4 . . 120.5 ?
C3 C4 H4 . . 120.5 ?
C6 C5 C4 . . 119.7(6) ?
C6 C5 H5 . . 120.2 ?
C4 C5 H5 . . 120.2 ?
C5 C6 C7 . . 120.7(7) ?
C5 C6 H6 . . 119.7 ?
C7 C6 H6 . . 119.7 ?
C6 C7 C2 . . 122.1(7) ?
C6 C7 Cl2' . . 130.8(7) ?
C2 C7 Cl2' . . 107.1(5) ?
C6 C7 H7A . . 119.0 ?
C2 C7 H7A . . 119.0 ?
Cl2' C7 H7A . . 12.1 ?
C9 C8 Sn1 . . 111.3(3) ?
C9 C8 H8A . . 109.4 ?
Sn1 C8 H8A . . 109.4 ?
C9 C8 H8B . . 109.4 ?
Sn1 C8 H8B . . 109.4 ?
H8A C8 H8B . . 108.0 ?
C10 C9 C14 . . 115.9(5) ?
C10 C9 C8 . . 124.6(5) ?
C14 C9 C8 . . 119.6(5) ?
C9 C10 C11 . . 123.1(5) ?
C9 C10 Cl3 . . 120.6(4) ?
C11 C10 Cl3 . . 116.3(5) ?
C12 C11 C10 . . 119.1(6) ?
C12 C11 H11 . . 120.5 ?
C10 C11 H11 . . 120.5 ?
C13 C12 C11 . . 119.8(6) ?
C13 C12 H12 . . 120.1 ?
C11 C12 H12 . . 120.1 ?
C14 C13 C12 . . 120.9(6) ?
C14 C13 H13 . . 119.6 ?
C12 C13 H13 . . 119.6 ?
C13 C14 C9 . . 121.3(6) ?
C13 C14 H14 . . 119.4 ?
C9 C14 H14 . . 119.4 ?
C16 C15 Sn2 . . 118.8(3) ?
C16 C15 H15A . . 107.6 ?
Sn2 C15 H15A . . 107.6 ?
C16 C15 H15B . . 107.6 ?
Sn2 C15 H15B . . 107.6 ?
H15A C15 H15B . . 107.0 ?
C17 C16 C21 . . 115.9(5) ?
C17 C16 C15 . . 124.1(5) ?
C21 C16 C15 . . 119.9(5) ?
C16 C17 C18 . . 123.0(6) ?
C16 C17 Cl4 . . 119.2(4) ?
C18 C17 Cl4 . . 117.8(5) ?
C19 C18 C17 . . 119.4(6) ?
C19 C18 H18 . . 120.3 ?
C17 C18 H18 . . 120.3 ?
C18 C19 C20 . . 119.8(6) ?
C18 C19 H19 . . 120.1 ?
C20 C19 H19 . . 120.1 ?
C21 C20 C19 . . 119.8(6) ?
C21 C20 H20 . . 120.1 ?
C19 C20 H20 . . 120.1 ?
C20 C21 C16 . . 122.0(6) ?
C20 C21 H21 . . 119.0 ?
C16 C21 H21 . . 119.0 ?
C23 C22 Sn2 . . 118.1(3) ?
C23 C22 H22A . . 107.8 ?
Sn2 C22 H22A . . 107.8 ?
C23 C22 H22B . . 107.8 ?
Sn2 C22 H22B . . 107.8 ?
H22A C22 H22B . . 107.1 ?
C24 C23 C28 . . 115.7(5) ?
C24 C23 C22 . . 122.7(5) ?
C28 C23 C22 . . 121.5(5) ?
C25 C24 C23 . . 123.7(5) ?
C25 C24 Cl5 . . 118.1(4) ?
C23 C24 Cl5 . . 118.1(4) ?
C24 C25 C26 . . 118.6(5) ?
C24 C25 H25 . . 120.7 ?
C26 C25 H25 . . 120.7 ?
C27 C26 C25 . . 120.4(5) ?
C27 C26 H26 . . 119.8 ?
C25 C26 H26 . . 119.8 ?
C26 C27 C28 . . 119.8(6) ?
C26 C27 H27 . . 120.1 ?
C28 C27 H27 . . 120.1 ?
C23 C28 C27 . . 121.7(6) ?
C23 C28 H28 . . 119.2 ?
C27 C28 H28 . . 119.2 ?

loop_
_geom_bond_atom_site_label_1
_geom_bond_atom_site_label_2
_geom_bond_site_symmetry_2
_geom_bond_distance
_geom_bond_publ_flag
Sn1 O1 . 2.148(3) y
Sn1 O2 . 2.050(3) y
Sn1 O2 2_666 2.146(3) y
Sn1 C1 . 2.126(5) y
Sn1 C8 . 2.146(5) y
Sn2 O1 . 2.276(3) y
Sn2 O2 . 2.025(3) y
Sn2 C15 . 2.147(5) y
Sn2 C22 . 2.149(5) y
Sn2 Cl1 . 2.4376(13) y
Cl2 C3 . 1.658(7) ?
Cl2 H3A . 0.7301 ?
Cl2' C7 . 1.606(8) ?
Cl2' H7A . 0.7242 ?
Cl3 C10 . 1.737(6) ?
Cl4 C17 . 1.742(6) ?
Cl5 C24 . 1.735(5) ?
O1 H1 . 0.8590 ?
C1 C2 . 1.503(7) ?
C1 H1A . 0.9700 ?
C1 H1B . 0.9700 ?
C2 C7 . 1.379(9) ?
C2 C3 . 1.391(8) ?
C3 C4 . 1.379(7) ?
C3 H3A . 0.9301 ?
C4 C5 . 1.371(9) ?
C4 H4 . 0.9300 ?
C5 C6 . 1.359(9) ?
C5 H5 . 0.9300 ?
C6 C7 . 1.371(8) ?
C6 H6 . 0.9300 ?
C7 H7A . 0.9300 ?
C8 C9 . 1.502(7) ?
C8 H8A . 0.9700 ?
C8 H8B . 0.9700 ?
C9 C10 . 1.379(7) ?
C9 C14 . 1.412(7) ?
C10 C11 . 1.385(8) ?
C11 C12 . 1.370(8) ?
C11 H11 . 0.9300 ?
C12 C13 . 1.368(9) ?
C12 H12 . 0.9300 ?
C13 C14 . 1.367(9) ?
C13 H13 . 0.9300 ?
C14 H14 . 0.9300 ?
C15 C16 . 1.489(7) ?
C15 H15A . 0.9700 ?
C15 H15B . 0.9700 ?
C16 C17 . 1.368(8) ?
C16 C21 . 1.424(7) ?
C17 C18 . 1.381(8) ?
C18 C19 . 1.361(9) ?
C18 H18 . 0.9300 ?
C19 C20 . 1.399(9) ?
C19 H19 . 0.9300 ?
C20 C21 . 1.345(8) ?
C20 H20 . 0.9300 ?
C21 H21 . 0.9300 ?
C22 C23 . 1.492(6) ?
C22 H22A . 0.9700 ?
C22 H22B . 0.9700 ?
C23 C24 . 1.377(7) ?
C23 C28 . 1.388(7) ?
C24 C25 . 1.369(7) ?
C25 C26 . 1.374(8) ?
C25 H25 . 0.9300 ?
C26 C27 . 1.355(8) ?
C26 H26 . 0.9300 ?
C27 C28 . 1.391(8) ?
C27 H27 . 0.9300 ?
C28 H28 . 0.9300 ?

loop_
_geom_hbond_atom_site_label_D
_geom_hbond_atom_site_label_H
_geom_hbond_atom_site_label_A
_geom_hbond_site_symmetry_A
_geom_hbond_distance_DH
_geom_hbond_distance_HA
_geom_hbond_distance_DA
_geom_hbond_angle_DHA
O1 H1 Cl2 . 0.86 2.80 3.386(4) 127.4

loop_
_geom_torsion_atom_site_label_1
_geom_torsion_atom_site_label_2
_geom_torsion_atom_site_label_3
_geom_torsion_atom_site_label_4
_geom_torsion_site_symmetry_1
_geom_torsion_site_symmetry_2
_geom_torsion_site_symmetry_3
_geom_torsion_site_symmetry_4
_geom_torsion
_geom_torsion_publ_flag
O2 Sn1 O1 Sn2 . . . . 4.51(11) y
C1 Sn1 O1 Sn2 . . . . 116.9(2) ?
O2 Sn1 O1 Sn2 2_666 . . . -5.2(3) ?
C8 Sn1 O1 Sn2 . . . . -118.63(17) ?
O2 Sn2 O1 Sn1 . . . . -4.61(11) ?
C15 Sn2 O1 Sn1 . . . . -121.91(19) ?
C22 Sn2 O1 Sn1 . . . . 105.78(19) ?
Cl1 Sn2 O1 Sn1 . . . . -3.5(4) ?
C15 Sn2 O2 Sn1 . . . . 82.0(2) ?
C22 Sn2 O2 Sn1 . . . . -74.7(2) ?
O1 Sn2 O2 Sn1 . . . . 5.17(13) y
Cl1 Sn2 O2 Sn1 . . . . -174.49(13) y
C15 Sn2 O2 Sn1 . . . 2_666 -114.1(3) ?
C22 Sn2 O2 Sn1 . . . 2_666 89.3(3) ?
O1 Sn2 O2 Sn1 . . . 2_666 169.1(3) y
Cl1 Sn2 O2 Sn1 . . . 2_666 -10.5(2) ?
C1 Sn1 O2 Sn2 . . . . -100.2(2) ?
O2 Sn1 O2 Sn2 2_666 . . . 169.2(2) y
C8 Sn1 O2 Sn2 . . . . 81.0(2) ?
O1 Sn1 O2 Sn2 . . . . -5.41(13) y
C1 Sn1 O2 Sn1 . . . 2_666 90.6(2) ?
O2 Sn1 O2 Sn1 2_666 . . 2_666 0.0000(10) y
C8 Sn1 O2 Sn1 . . . 2_666 -88.2(2) ?
O1 Sn1 O2 Sn1 . . . 2_666 -174.57(16) y
O2 Sn1 C1 C2 . . . . 55.6(6) ?
O2 Sn1 C1 C2 2_666 . . . 130.8(5) ?
C8 Sn1 C1 C2 . . . . -125.5(5) ?
O1 Sn1 C1 C2 . . . . -22.0(6) ?
Sn1 C1 C2 C7 . . . . -94.6(6) ?
Sn1 C1 C2 C3 . . . . 85.5(6) ?
C7 C2 C3 C4 . . . . -1.9(8) ?
C1 C2 C3 C4 . . . . 178.0(5) ?
C7 C2 C3 Cl2 . . . . 176.7(4) ?
C1 C2 C3 Cl2 . . . . -3.4(7) ?
C2 C3 C4 C5 . . . . 1.3(9) ?
Cl2 C3 C4 C5 . . . . -177.2(5) ?
C3 C4 C5 C6 . . . . 0.7(9) ?
C4 C5 C6 C7 . . . . -2.0(10) ?
C5 C6 C7 C2 . . . . 1.3(9) ?
C5 C6 C7 Cl2' . . . . 177.9(6) ?
C3 C2 C7 C6 . . . . 0.6(8) ?
C1 C2 C7 C6 . . . . -179.3(5) ?
C3 C2 C7 Cl2' . . . . -176.7(4) ?
C1 C2 C7 Cl2' . . . . 3.3(7) ?
O2 Sn1 C8 C9 . . . . -131.3(3) ?
C1 Sn1 C8 C9 . . . . 50.0(5) ?
O2 Sn1 C8 C9 2_666 . . . 153.6(4) ?
O1 Sn1 C8 C9 . . . . -56.2(4) ?
Sn1 C8 C9 C10 . . . . 100.7(5) ?
Sn1 C8 C9 C14 . . . . -77.6(5) ?
C14 C9 C10 C11 . . . . 1.2(8) ?
C8 C9 C10 C11 . . . . -177.1(5) ?
C14 C9 C10 Cl3 . . . . -176.6(4) ?
C8 C9 C10 Cl3 . . . . 5.0(7) ?
C9 C10 C11 C12 . . . . -0.5(9) ?
Cl3 C10 C11 C12 . . . . 177.4(5) ?
C10 C11 C12 C13 . . . . -1.2(10) ?
C11 C12 C13 C14 . . . . 2.0(11) ?
C12 C13 C14 C9 . . . . -1.3(10) ?
C10 C9 C14 C13 . . . . -0.3(8) ?
C8 C9 C14 C13 . . . . 178.1(6) ?
O2 Sn2 C15 C16 . . . . 118.1(4) ?
C22 Sn2 C15 C16 . . . . -92.2(5) ?
O1 Sn2 C15 C16 . . . . -173.6(4) ?
Cl1 Sn2 C15 C16 . . . . 22.1(5) ?
Sn2 C15 C16 C17 . . . . -83.9(6) ?
Sn2 C15 C16 C21 . . . . 98.5(5) ?
C21 C16 C17 C18 . . . . -2.0(8) ?
C15 C16 C17 C18 . . . . -179.7(5) ?
C21 C16 C17 Cl4 . . . . 176.0(4) ?
C15 C16 C17 Cl4 . . . . -1.6(7) ?
C16 C17 C18 C19 . . . . 1.9(9) ?
Cl4 C17 C18 C19 . . . . -176.2(5) ?
C17 C18 C19 C20 . . . . -0.2(10) ?
C18 C19 C20 C21 . . . . -1.1(10) ?
C19 C20 C21 C16 . . . . 0.9(9) ?
C17 C16 C21 C20 . . . . 0.6(8) ?
C15 C16 C21 C20 . . . . 178.4(5) ?
O2 Sn2 C22 C23 . . . . -116.2(4) ?
C15 Sn2 C22 C23 . . . . 92.7(5) ?
O1 Sn2 C22 C23 . . . . 173.9(4) ?
Cl1 Sn2 C22 C23 . . . . -22.8(4) ?
Sn2 C22 C23 C24 . . . . -74.9(6) ?
Sn2 C22 C23 C28 . . . . 107.0(5) ?
C28 C23 C24 C25 . . . . 0.8(8) ?
C22 C23 C24 C25 . . . . -177.4(5) ?
C28 C23 C24 Cl5 . . . . -178.4(4) ?
C22 C23 C24 Cl5 . . . . 3.5(7) ?
C23 C24 C25 C26 . . . . 0.2(9) ?
Cl5 C24 C25 C26 . . . . 179.3(4) ?
C24 C25 C26 C27 . . . . -0.8(9) ?
C25 C26 C27 C28 . . . . 0.3(10) ?
C24 C23 C28 C27 . . . . -1.3(8) ?
C22 C23 C28 C27 . . . . 176.9(5) ?
C26 C27 C28 C23 . . . . 0.7(10) ?
